data_7112535
loop_
_publ_author_name
'Miyake, Yoshihiro'
'Ashida, Yuya'
'Nakajima, Kazunari'
'Nishibayashi, Yoshiaki'

_publ_section_title
;
 Visible-light-mediated addition of \a-aminoalkyl radicals generated from
 \a-silylamines to \a,\b-unsaturated carbonyl compounds.
;
_journal_issue 55
_journal_name_full 'Chemical communications (Cambridge, England)'
_journal_page_first 6966
_journal_page_last 6968
_journal_paper_doi 10.1039/c2cc32745g
_journal_volume 48
_journal_year 2012
_chemical_formula_moiety 'C23 H21 N O'
_chemical_formula_sum 'C23 H21 N O'
_chemical_formula_weight 327.43
_space_group_IT_number 29
_symmetry_cell_setting orthorhombic
_symmetry_Int_Tables_number 29
_symmetry_space_group_name_Hall 'P 2c -2ac'
_symmetry_space_group_name_H-M 'P c a 21'
_atom_sites_solution_hydrogens geom
_atom_sites_solution_primary direct
_atom_sites_solution_secondary difmap
_cell_angle_alpha 90.0000
_cell_angle_beta 90.0000
_cell_angle_gamma 90.0000
_cell_formula_units_Z 4
_cell_length_a 17.419(7)
_cell_length_b 10.587(5)
_cell_length_c 9.567(4)
_cell_measurement_reflns_used 1095
_cell_measurement_temperature 183
_cell_measurement_theta_max 27.44
_cell_measurement_theta_min 3.10
_cell_volume 1764.3(13)
_computing_cell_refinement 'RAPID AUTO'
_computing_data_collection 'RAPID AUTO (Rigaku, ????)'
_computing_data_reduction 'RAPID AUTO'
_computing_molecular_graphics 'CrystalStructure 4.0'
_computing_publication_material 'CrystalStructure 4.0 (Rigaku, 2010)'
_computing_structure_refinement 'CRYSTALS (Carruthers, et al., 1999)'
_computing_structure_solution 'SHELXS97 (Sheldrick, 2008)'
_diffrn_ambient_temperature 183
_diffrn_detector_area_resol_mean 10.000
_diffrn_measured_fraction_theta_full 0.993
_diffrn_measured_fraction_theta_max 0.993
_diffrn_measurement_device_type 'Rigaku R-AXIS RAPID'
_diffrn_measurement_method \w
_diffrn_radiation_type 'Mo K\a'
_diffrn_radiation_wavelength 0.71075
_diffrn_reflns_av_R_equivalents 0.1223
_diffrn_reflns_limit_h_max 19
_diffrn_reflns_limit_h_min -22
_diffrn_reflns_limit_k_max 13
_diffrn_reflns_limit_k_min -13
_diffrn_reflns_limit_l_max 12
_diffrn_reflns_limit_l_min -12
_diffrn_reflns_number 12689
_diffrn_reflns_theta_full 27.49
_diffrn_reflns_theta_max 27.48
_diffrn_standards_number 0
_exptl_absorpt_coefficient_mu 0.0747
_exptl_absorpt_correction_T_max 0.999
_exptl_absorpt_correction_T_min 0.235
_exptl_absorpt_correction_type multi-scan
_exptl_absorpt_process_details 'ABSCOR (Rigaku, 1995)'
_exptl_crystal_colour colorless
_exptl_crystal_density_diffrn 1.232
_exptl_crystal_density_method 'not measured'
_exptl_crystal_description needle
_exptl_crystal_F_000 696.00
_exptl_crystal_size_max 0.500
_exptl_crystal_size_mid 0.080
_exptl_crystal_size_min 0.020
_refine_diff_density_max 0.807
_refine_diff_density_min -0.715
_refine_ls_extinction_method none
_refine_ls_goodness_of_fit_ref 1.000
_refine_ls_hydrogen_treatment constr
_refine_ls_number_parameters 247
_refine_ls_number_reflns 2145
_refine_ls_R_factor_gt 0.1192
_refine_ls_shift/su_max 0.000
_refine_ls_structure_factor_coef Fsqd
_refine_ls_weighting_details 'w = 1/[2.6050\s(Fo^2^)]/(4Fo^2^)'
_refine_ls_weighting_scheme calc
_refine_ls_wR_factor_ref 0.1060
_reflns_number_gt 1542
_reflns_number_total 2145
_reflns_threshold_expression F^2^>2.0\s(F^2^)
_cod_data_source_file c2cc32745g.txt
_cod_data_source_block C23H21NO
_cod_original_cell_volume 1764.5(13)
_cod_database_code 7112535

loop_
_symmetry_equiv_pos_site_id
_symmetry_equiv_pos_as_xyz
1 +X,+Y,+Z
2 1/2-X,+Y,1/2+Z
3 1/2+X,-Y,+Z
4 -X,-Y,1/2+Z

loop_
_atom_site_label
_atom_site_type_symbol
_atom_site_fract_x
_atom_site_fract_y
_atom_site_fract_z
_atom_site_U_iso_or_equiv
_atom_site_adp_type
_atom_site_occupancy
_atom_site_symmetry_multiplicity
_atom_site_calc_flag
_atom_site_refinement_flags
O(1) O 0.47433(17) 0.3539(3) 0.5432(4) 0.0505(13) Uani 1.0 4 d .
N(1) N 0.2904(2) 0.0091(4) 0.7215(5) 0.0343(13) Uani 1.0 4 d .
C(1) C 0.3305(3) 0.1010(5) 0.8100(5) 0.0384(17) Uani 1.0 4 d .
C(2) C 0.3747(3) 0.2034(5) 0.7358(6) 0.0353(17) Uani 1.0 4 d .
C(3) C 0.3661(3) 0.2258(5) 0.6006(5) 0.0336(17) Uani 1.0 4 d .
C(4) C 0.4065(3) 0.3261(5) 0.5227(6) 0.0348(17) Uani 1.0 4 d .
C(5) C 0.4251(4) 0.2755(5) 0.8343(6) 0.055(2) Uani 1.0 4 d .
C(6) C 0.3317(3) -0.1036(5) 0.6872(6) 0.0332(17) Uani 1.0 4 d .
C(7) C 0.3628(3) -0.1790(5) 0.7897(5) 0.0371(18) Uani 1.0 4 d .
C(8) C 0.4048(3) -0.2840(5) 0.7539(6) 0.0419(19) Uani 1.0 4 d .
C(9) C 0.4122(3) -0.3194(6) 0.6147(7) 0.048(2) Uani 1.0 4 d .
C(10) C 0.3792(3) -0.2477(5) 0.5118(6) 0.0430(19) Uani 1.0 4 d .
C(11) C 0.3394(3) -0.1368(5) 0.5477(6) 0.0395(18) Uani 1.0 4 d .
C(12) C 0.2111(3) 0.0168(5) 0.7000(5) 0.0295(16) Uani 1.0 4 d .
C(13) C 0.1684(3) -0.0909(5) 0.6690(5) 0.0340(16) Uani 1.0 4 d .
C(14) C 0.0900(3) -0.0839(6) 0.6504(6) 0.0396(18) Uani 1.0 4 d .
C(15) C 0.0516(3) 0.0298(6) 0.6622(6) 0.0462(19) Uani 1.0 4 d .
C(16) C 0.0937(3) 0.1373(6) 0.6904(6) 0.0486(19) Uani 1.0 4 d .
C(17) C 0.1729(3) 0.1304(5) 0.7080(6) 0.0379(17) Uani 1.0 4 d .
C(18) C 0.3628(3) 0.3996(5) 0.4159(6) 0.0336(16) Uani 1.0 4 d .
C(19) C 0.2831(3) 0.4094(5) 0.4205(6) 0.0408(18) Uani 1.0 4 d .
C(20) C 0.2449(4) 0.4832(5) 0.3247(6) 0.049(2) Uani 1.0 4 d .
C(21) C 0.2843(3) 0.5463(5) 0.2203(6) 0.0465(19) Uani 1.0 4 d .
C(22) C 0.3630(3) 0.5346(5) 0.2113(6) 0.0449(19) Uani 1.0 4 d .
C(23) C 0.4018(3) 0.4647(5) 0.3098(6) 0.0400(18) Uani 1.0 4 d .
H(1) H 0.3656 0.0528 0.8679 0.0460 Uiso 1.0 4 calc R
H(2) H 0.2919 0.1403 0.8686 0.0462 Uiso 1.0 4 calc R
H(3) H 0.3317 0.1750 0.5518 0.0402 Uiso 1.0 4 calc R
H(4) H 0.4773 0.2685 0.8030 0.0657 Uiso 1.0 4 calc R
H(5) H 0.4207 0.2410 0.9267 0.0657 Uiso 1.0 4 calc R
H(6) H 0.4103 0.3628 0.8356 0.0657 Uiso 1.0 4 calc R
H(7) H 0.3570 -0.1571 0.8832 0.0444 Uiso 1.0 4 calc R
H(8) H 0.4282 -0.3337 0.8218 0.0502 Uiso 1.0 4 calc R
H(9) H 0.4395 -0.3915 0.5898 0.0574 Uiso 1.0 4 calc R
H(10) H 0.3831 -0.2733 0.4191 0.0516 Uiso 1.0 4 calc R
H(11) H 0.3188 -0.0858 0.4781 0.0474 Uiso 1.0 4 calc R
H(12) H 0.1929 -0.1688 0.6627 0.0406 Uiso 1.0 4 calc R
H(13) H 0.0623 -0.1559 0.6265 0.0474 Uiso 1.0 4 calc R
H(14) H -0.0015 0.0336 0.6539 0.0554 Uiso 1.0 4 calc R
H(15) H 0.0687 0.2148 0.6946 0.0582 Uiso 1.0 4 calc R
H(16) H 0.2011 0.2029 0.7277 0.0453 Uiso 1.0 4 calc R
H(17) H 0.2559 0.3640 0.4874 0.0490 Uiso 1.0 4 calc R
H(18) H 0.1919 0.4918 0.3308 0.0584 Uiso 1.0 4 calc R
H(19) H 0.2587 0.5973 0.1565 0.0558 Uiso 1.0 4 calc R
H(20) H 0.3899 0.5736 0.1393 0.0538 Uiso 1.0 4 calc R
H(21) H 0.4551 0.4597 0.3057 0.0479 Uiso 1.0 4 calc R

loop_
_atom_site_aniso_label
_atom_site_aniso_U_11
_atom_site_aniso_U_22
_atom_site_aniso_U_33
_atom_site_aniso_U_12
_atom_site_aniso_U_13
_atom_site_aniso_U_23
O(1) 0.035(3) 0.053(3) 0.063(3) -0.0030(19) -0.006(2) 0.005(2)
N(1) 0.031(3) 0.033(3) 0.039(3) -0.002(3) -0.007(3) -0.005(3)
C(1) 0.040(4) 0.039(4) 0.037(4) 0.005(3) -0.001(3) -0.005(3)
C(2) 0.025(3) 0.036(4) 0.045(4) -0.000(3) 0.004(3) -0.005(3)
C(3) 0.032(3) 0.035(4) 0.033(4) -0.005(3) 0.001(3) -0.008(3)
C(4) 0.034(3) 0.032(4) 0.038(4) 0.009(3) 0.010(3) -0.005(3)
C(5) 0.051(4) 0.060(5) 0.052(5) -0.009(4) -0.006(4) -0.005(4)
C(6) 0.021(3) 0.036(4) 0.043(4) -0.007(3) 0.001(3) -0.002(3)
C(7) 0.036(4) 0.045(4) 0.029(4) 0.000(3) -0.002(3) 0.004(3)
C(8) 0.033(4) 0.048(5) 0.046(4) -0.000(3) -0.002(3) 0.002(3)
C(9) 0.031(4) 0.047(5) 0.066(5) -0.001(3) -0.002(4) -0.006(4)
C(10) 0.038(4) 0.055(5) 0.036(4) 0.001(3) 0.003(3) -0.009(4)
C(11) 0.039(4) 0.051(4) 0.028(4) -0.003(3) 0.001(3) 0.005(3)
C(12) 0.023(3) 0.046(4) 0.019(3) 0.001(3) 0.001(3) 0.001(3)
C(13) 0.031(3) 0.041(4) 0.029(3) 0.002(3) -0.001(3) -0.004(3)
C(14) 0.029(3) 0.051(4) 0.039(4) -0.011(3) 0.002(3) -0.010(3)
C(15) 0.029(3) 0.055(5) 0.055(5) 0.001(3) 0.002(3) -0.009(4)
C(16) 0.046(4) 0.049(5) 0.051(4) 0.006(3) 0.002(4) -0.003(4)
C(17) 0.032(3) 0.039(4) 0.043(4) -0.004(3) -0.001(3) -0.004(3)
C(18) 0.027(3) 0.035(4) 0.040(4) 0.001(3) -0.005(3) -0.004(3)
C(19) 0.042(4) 0.043(4) 0.037(4) -0.006(3) 0.002(4) 0.001(3)
C(20) 0.035(4) 0.051(5) 0.059(5) -0.002(4) -0.006(4) -0.000(4)
C(21) 0.059(4) 0.045(4) 0.035(4) -0.004(3) -0.010(4) 0.008(3)
C(22) 0.054(4) 0.045(4) 0.035(4) -0.003(3) 0.003(4) -0.006(3)
C(23) 0.040(4) 0.039(4) 0.041(4) 0.007(3) -0.004(4) -0.008(3)

loop_
_atom_type_symbol
_atom_type_description
_atom_type_scat_dispersion_real
_atom_type_scat_dispersion_imag
_atom_type_scat_source
C C 0.0033 0.0016
;
International Tables for Crystallography
(1992, Vol. C, Tables 4.2.6.8 and 6.1.1.4)
;
H H 0.0000 0.0000
;
International Tables for Crystallography
(1992, Vol. C, Table 6.1.1.4)
;
N N 0.0061 0.0033
;
International Tables for Crystallography
(1992, Vol. C, Tables 4.2.6.8 and 6.1.1.4)
;
O O 0.0106 0.0060
;
International Tables for Crystallography
(1992, Vol. C, Tables 4.2.6.8 and 6.1.1.4)
;

loop_
_geom_angle_atom_site_label_1
_geom_angle_atom_site_label_2
_geom_angle_atom_site_label_3
_geom_angle
_geom_angle_publ_flag
C(1) N(1) C(6) 116.4(4) yes
C(1) N(1) C(12) 121.2(4) yes
C(6) N(1) C(12) 120.8(4) yes
N(1) C(1) C(2) 116.7(4) yes
C(1) C(2) C(3) 122.1(5) yes
C(1) C(2) C(5) 111.7(5) yes
C(3) C(2) C(5) 126.2(5) yes
C(2) C(3) C(4) 124.6(5) yes
O(1) C(4) C(3) 123.3(5) yes
O(1) C(4) C(18) 118.2(5) yes
C(3) C(4) C(18) 118.5(5) yes
N(1) C(6) C(7) 121.2(5) yes
N(1) C(6) C(11) 118.7(5) yes
C(7) C(6) C(11) 120.0(5) yes
C(6) C(7) C(8) 120.1(5) yes
C(7) C(8) C(9) 120.4(5) yes
C(8) C(9) C(10) 120.0(5) yes
C(9) C(10) C(11) 119.6(5) yes
C(6) C(11) C(10) 119.7(5) yes
N(1) C(12) C(13) 120.7(5) yes
N(1) C(12) C(17) 121.3(5) yes
C(13) C(12) C(17) 118.0(4) yes
C(12) C(13) C(14) 120.8(5) yes
C(13) C(14) C(15) 121.0(5) yes
C(14) C(15) C(16) 118.5(5) yes
C(15) C(16) C(17) 120.5(5) yes
C(12) C(17) C(16) 121.2(5) yes
C(4) C(18) C(19) 121.7(5) yes
C(4) C(18) C(23) 120.3(5) yes
C(19) C(18) C(23) 118.0(5) yes
C(18) C(19) C(20) 120.2(5) yes
C(19) C(20) C(21) 121.0(5) yes
C(20) C(21) C(22) 119.7(5) yes
C(21) C(22) C(23) 119.6(5) yes
C(18) C(23) C(22) 121.4(5) yes
N(1) C(1) H(1) 106.382 no
N(1) C(1) H(2) 106.669 no
C(2) C(1) H(1) 109.004 no
C(2) C(1) H(2) 108.523 no
H(1) C(1) H(2) 109.443 no
C(2) C(3) H(3) 117.413 no
C(4) C(3) H(3) 118.003 no
C(2) C(5) H(4) 108.695 no
C(2) C(5) H(5) 109.831 no
C(2) C(5) H(6) 109.967 no
H(4) C(5) H(5) 109.440 no
H(4) C(5) H(6) 109.446 no
H(5) C(5) H(6) 109.445 no
C(6) C(7) H(7) 119.900 no
C(8) C(7) H(7) 119.926 no
C(7) C(8) H(8) 121.152 no
C(9) C(8) H(8) 118.438 no
C(8) C(9) H(9) 120.936 no
C(10) C(9) H(9) 119.067 no
C(9) C(10) H(10) 119.506 no
C(11) C(10) H(10) 120.864 no
C(6) C(11) H(11) 120.332 no
C(10) C(11) H(11) 120.004 no
C(12) C(13) H(12) 119.690 no
C(14) C(13) H(12) 119.499 no
C(13) C(14) H(13) 120.091 no
C(15) C(14) H(13) 118.876 no
C(14) C(15) H(14) 120.778 no
C(16) C(15) H(14) 120.686 no
C(15) C(16) H(15) 119.143 no
C(17) C(16) H(15) 120.369 no
C(12) C(17) H(16) 118.498 no
C(16) C(17) H(16) 120.285 no
C(18) C(19) H(17) 119.392 no
C(20) C(19) H(17) 120.411 no
C(19) C(20) H(18) 119.528 no
C(21) C(20) H(18) 119.424 no
C(20) C(21) H(19) 121.098 no
C(22) C(21) H(19) 119.232 no
C(21) C(22) H(20) 120.562 no
C(23) C(22) H(20) 119.808 no
C(18) C(23) H(21) 119.093 no
C(22) C(23) H(21) 119.479 no

loop_
_geom_bond_atom_site_label_1
_geom_bond_atom_site_label_2
_geom_bond_distance
_geom_bond_publ_flag
O(1) C(4) 1.233(6) yes
N(1) C(1) 1.467(7) yes
N(1) C(6) 1.432(7) yes
N(1) C(12) 1.398(6) yes
C(1) C(2) 1.507(8) yes
C(2) C(3) 1.324(8) yes
C(2) C(5) 1.497(8) yes
C(3) C(4) 1.477(7) yes
C(4) C(18) 1.493(8) yes
C(6) C(7) 1.375(8) yes
C(6) C(11) 1.386(8) yes
C(7) C(8) 1.374(8) yes
C(8) C(9) 1.390(8) yes
C(9) C(10) 1.370(8) yes
C(10) C(11) 1.406(8) yes
C(12) C(13) 1.393(7) yes
C(12) C(17) 1.377(7) yes
C(13) C(14) 1.380(7) yes
C(14) C(15) 1.382(8) yes
C(15) C(16) 1.381(8) yes
C(16) C(17) 1.392(7) yes
C(18) C(19) 1.394(7) yes
C(18) C(23) 1.403(8) yes
C(19) C(20) 1.376(8) yes
C(20) C(21) 1.383(8) yes
C(21) C(22) 1.378(8) yes
C(22) C(23) 1.377(8) yes
C(1) H(1) 0.970 no
C(1) H(2) 0.970 no
C(3) H(3) 0.930 no
C(5) H(4) 0.960 no
C(5) H(5) 0.960 no
C(5) H(6) 0.960 no
C(7) H(7) 0.930 no
C(8) H(8) 0.930 no
C(9) H(9) 0.930 no
C(10) H(10) 0.930 no
C(11) H(11) 0.930 no
C(13) H(12) 0.930 no
C(14) H(13) 0.930 no
C(15) H(14) 0.930 no
C(16) H(15) 0.930 no
C(17) H(16) 0.930 no
C(19) H(17) 0.930 no
C(20) H(18) 0.930 no
C(21) H(19) 0.930 no
C(22) H(20) 0.930 no
C(23) H(21) 0.930 no

loop_
_geom_contact_atom_site_label_1
_geom_contact_atom_site_label_2
_geom_contact_distance
_geom_contact_publ_flag
_geom_contact_site_symmetry_2
O(1) C(2) 2.991(6) no .
O(1) C(5) 3.030(7) no .
O(1) C(19) 3.581(6) no .
O(1) C(23) 2.821(7) no .
N(1) C(3) 2.888(7) no .
C(1) C(7) 3.023(8) no .
C(1) C(11) 3.558(8) no .
C(1) C(17) 2.930(7) no .
C(2) C(6) 3.368(8) no .
C(2) C(12) 3.484(7) no .
C(3) C(19) 2.973(7) no .
C(4) C(5) 3.046(8) no .
C(6) C(9) 2.769(8) no .
C(6) C(13) 2.852(7) no .
C(7) C(10) 2.771(8) no .
C(7) C(12) 3.466(7) no .
C(8) C(11) 2.760(8) no .
C(11) C(12) 3.124(7) no .
C(11) C(13) 3.232(7) no .
C(12) C(15) 2.805(7) no .
C(13) C(16) 2.752(8) no .
C(14) C(17) 2.746(8) no .
C(18) C(21) 2.790(8) no .
C(19) C(22) 2.775(8) no .
C(20) C(23) 2.744(8) no .
O(1) C(8) 3.556(7) no 4_654
O(1) C(22) 3.466(7) no 4_665
C(8) O(1) 3.556(7) no 4_655
C(16) C(18) 3.597(8) no 2_555
C(17) C(18) 3.531(8) no 2_555
C(18) C(16) 3.597(8) no 2_554
C(18) C(17) 3.531(8) no 2_554
C(19) C(21) 3.422(8) no 2_555
C(21) C(19) 3.422(8) no 2_554
C(22) O(1) 3.466(7) no 4_664
O(1) H(3) 3.1248 no .
O(1) H(4) 2.6453 no .
O(1) H(6) 3.0135 no .
O(1) H(21) 2.5556 no .
N(1) H(3) 2.4983 no .
N(1) H(7) 2.6150 no .
N(1) H(11) 2.5840 no .
N(1) H(12) 2.5975 no .
N(1) H(16) 2.5744 no .
C(1) H(3) 2.5921 no .
C(1) H(4) 3.1121 no .
C(1) H(5) 2.4311 no .
C(1) H(6) 3.1100 no .
C(1) H(7) 2.8581 no .
C(1) H(16) 2.6205 no .
C(2) H(16) 3.0243 no .
C(2) H(17) 3.5805 no .
C(3) H(1) 3.1454 no .
C(3) H(2) 3.0109 no .
C(3) H(4) 2.7766 no .
C(3) H(5) 3.2662 no .
C(3) H(6) 2.7847 no .
C(3) H(11) 3.5963 no .
C(3) H(16) 3.1295 no .
C(3) H(17) 2.6456 no .
C(4) H(4) 3.0136 no .
C(4) H(6) 3.0195 no .
C(4) H(17) 2.6763 no .
C(4) H(21) 2.6508 no .
C(5) H(1) 2.5946 no .
C(5) H(2) 2.7458 no .
C(5) H(3) 3.3290 no .
C(6) H(1) 2.4660 no .
C(6) H(2) 3.1875 no .
C(6) H(3) 3.2219 no .
C(6) H(8) 3.2279 no .
C(6) H(10) 3.2571 no .
C(6) H(12) 2.5257 no .
C(7) H(1) 2.5665 no .
C(7) H(9) 3.2410 no .
C(7) H(11) 3.2323 no .
C(7) H(12) 3.2012 no .
C(8) H(10) 3.2278 no .
C(9) H(7) 3.2372 no .
C(9) H(11) 3.2365 no .
C(10) H(8) 3.2183 no .
C(11) H(3) 3.3047 no .
C(11) H(7) 3.2313 no .
C(11) H(9) 3.2363 no .
C(11) H(12) 2.7990 no .
C(12) H(1) 3.1580 no .
C(12) H(2) 2.5084 no .
C(12) H(3) 3.0389 no .
C(12) H(7) 3.5942 no .
C(12) H(11) 3.0339 no .
C(12) H(13) 3.2485 no .
C(12) H(15) 3.2480 no .
C(13) H(11) 3.1929 no .
C(13) H(14) 3.2437 no .
C(13) H(16) 3.2112 no .
C(14) H(15) 3.2125 no .
C(15) H(12) 3.2364 no .
C(15) H(16) 3.2448 no .
C(16) H(13) 3.2106 no .
C(17) H(2) 2.5820 no .
C(17) H(3) 3.1794 no .
C(17) H(12) 3.2160 no .
C(17) H(14) 3.2485 no .
C(17) H(17) 3.5581 no .
C(18) H(3) 2.7631 no .
C(18) H(18) 3.2377 no .
C(18) H(20) 3.2589 no .
C(19) H(3) 2.9071 no .
C(19) H(19) 3.2438 no .
C(19) H(21) 3.2357 no .
C(20) H(20) 3.2309 no .
C(21) H(17) 3.2403 no .
C(21) H(21) 3.2183 no .
C(22) H(18) 3.2237 no .
C(23) H(17) 3.2384 no .
C(23) H(19) 3.2165 no .
H(1) H(3) 3.3424 no .
H(1) H(4) 3.0629 no .
H(1) H(5) 2.2811 no .
H(1) H(6) 3.3865 no .
H(1) H(7) 2.2325 no .
H(1) H(16) 3.5409 no .
H(2) H(3) 3.1316 no .
H(2) H(4) 3.5590 no .
H(2) H(5) 2.5456 no .
H(2) H(6) 3.1465 no .
H(2) H(7) 3.3494 no .
H(2) H(16) 2.1813 no .
H(3) H(11) 2.8588 no .
H(3) H(16) 2.8452 no .
H(3) H(17) 2.4756 no .
H(7) H(8) 2.3193 no .
H(7) H(12) 3.5553 no .
H(8) H(9) 2.3112 no .
H(9) H(10) 2.2801 no .
H(10) H(11) 2.3483 no .
H(11) H(12) 2.9494 no .
H(12) H(13) 2.3047 no .
H(13) H(14) 2.3078 no .
H(14) H(15) 2.3091 no .
H(15) H(16) 2.3310 no .
H(16) H(17) 3.0175 no .
H(17) H(18) 2.3057 no .
H(18) H(19) 2.3206 no .
H(19) H(20) 2.3057 no .
H(20) H(21) 2.2971 no .
O(1) H(8) 2.7230 no 4_654
O(1) H(9) 2.7990 no 1_565
O(1) H(13) 2.7165 no 3_555
O(1) H(20) 2.6507 no 4_665
O(1) H(21) 3.4223 no 4_665
N(1) H(11) 3.2634 no 2_555
C(1) H(14) 3.5804 no 3_555
C(1) H(17) 3.5922 no 2_555
C(2) H(13) 3.4685 no 3_555
C(2) H(14) 3.4002 no 3_555
C(2) H(18) 3.3903 no 2_555
C(3) H(13) 3.5063 no 3_555
C(4) H(8) 3.4622 no 4_654
C(4) H(9) 3.1118 no 1_565
C(4) H(13) 3.4055 no 3_555
C(4) H(15) 3.3807 no 2_554
C(5) H(10) 3.4394 no 4_655
C(5) H(13) 3.3570 no 3_555
C(5) H(15) 3.5084 no 2_555
C(5) H(18) 3.0658 no 2_555
C(5) H(21) 3.5061 no 4_665
C(6) H(14) 3.0155 no 3_555
C(6) H(19) 3.5484 no 2_545
C(7) H(13) 3.4854 no 2_555
C(7) H(14) 3.1060 no 3_555
C(7) H(19) 3.4219 no 2_545
C(8) H(14) 3.2581 no 3_555
C(8) H(15) 3.0028 no 3_555
C(8) H(18) 3.0015 no 2_545
C(8) H(19) 3.2487 no 2_545
C(8) H(21) 3.1084 no 4_655
C(9) H(4) 3.5898 no 4_654
C(9) H(5) 3.5207 no 4_654
C(9) H(14) 3.4001 no 3_555
C(9) H(15) 3.0408 no 3_555
C(9) H(18) 3.3999 no 2_545
C(9) H(19) 3.1300 no 2_545
C(9) H(21) 3.2998 no 4_655
C(10) H(4) 3.2078 no 4_654
C(10) H(5) 3.5803 no 4_654
C(10) H(14) 3.3622 no 3_555
C(10) H(19) 3.2211 no 2_545
C(11) H(14) 3.1480 no 3_555
C(11) H(19) 3.4524 no 2_545
C(12) H(1) 3.4686 no 2_554
C(12) H(2) 3.4303 no 2_554
C(12) H(11) 2.9201 no 2_555
C(13) H(1) 3.3115 no 2_554
C(13) H(7) 2.8570 no 2_554
C(13) H(10) 3.2032 no 2_555
C(13) H(11) 2.9664 no 2_555
C(13) H(19) 3.5385 no 2_545
C(14) H(1) 3.1618 no 2_554
C(14) H(4) 3.1318 no 3_455
C(14) H(7) 2.8259 no 2_554
C(14) H(10) 3.2941 no 2_555
C(14) H(11) 3.5154 no 2_555
C(15) H(1) 3.1726 no 2_554
C(15) H(5) 3.2105 no 2_554
C(16) H(1) 3.2896 no 2_554
C(16) H(5) 2.7627 no 2_554
C(17) H(1) 3.4225 no 2_554
C(17) H(2) 3.3060 no 2_554
C(17) H(3) 3.3236 no 2_555
C(17) H(5) 3.3575 no 2_554
C(17) H(11) 3.4551 no 2_555
C(18) H(9) 3.0735 no 1_565
C(18) H(10) 3.4811 no 1_565
C(18) H(15) 3.1196 no 2_554
C(18) H(16) 2.9705 no 2_554
C(19) H(2) 3.1730 no 2_554
C(19) H(6) 3.4989 no 2_554
C(19) H(16) 2.8741 no 2_554
C(19) H(19) 3.0960 no 2_555
C(20) H(6) 2.9905 no 2_554
C(20) H(8) 3.5853 no 2_564
C(20) H(16) 3.2490 no 2_554
C(20) H(17) 3.4646 no 2_554
C(20) H(19) 3.3970 no 2_555
C(21) H(10) 3.1972 no 1_565
C(21) H(12) 3.0920 no 2_564
C(21) H(17) 3.0297 no 2_554
C(22) H(4) 3.5860 no 4_664
C(22) H(10) 2.8655 no 1_565
C(22) H(12) 3.3201 no 2_564
C(22) H(15) 3.5923 no 2_554
C(22) H(17) 3.4834 no 2_554
C(23) H(4) 3.5238 no 4_664
C(23) H(8) 3.2709 no 4_654
C(23) H(9) 3.1506 no 1_565
C(23) H(9) 3.5589 no 4_654
C(23) H(10) 2.9827 no 1_565
C(23) H(15) 2.9111 no 2_554
C(23) H(16) 3.3937 no 2_554
H(1) C(12) 3.4686 no 2_555
H(1) C(13) 3.3115 no 2_555
H(1) C(14) 3.1618 no 2_555
H(1) C(15) 3.1726 no 2_555
H(1) C(16) 3.2896 no 2_555
H(1) C(17) 3.4225 no 2_555
H(1) H(13) 3.5467 no 2_555
H(1) H(14) 3.2225 no 3_555
H(2) C(12) 3.4303 no 2_555
H(2) C(17) 3.3060 no 2_555
H(2) C(19) 3.1730 no 2_555
H(2) H(3) 2.8003 no 2_555
H(2) H(11) 3.2468 no 2_555
H(2) H(16) 3.5005 no 2_555
H(2) H(17) 2.7561 no 2_555
H(3) C(17) 3.3236 no 2_554
H(3) H(2) 2.8003 no 2_554
H(3) H(16) 3.1668 no 2_554
H(4) C(9) 3.5898 no 4_655
H(4) C(10) 3.2078 no 4_655
H(4) C(14) 3.1318 no 3_555
H(4) C(22) 3.5860 no 4_665
H(4) C(23) 3.5238 no 4_665
H(4) H(9) 3.3645 no 4_655
H(4) H(10) 2.6749 no 4_655
H(4) H(13) 2.5434 no 3_555
H(4) H(14) 3.5216 no 3_555
H(4) H(20) 3.2555 no 4_665
H(4) H(21) 3.1093 no 4_665
H(5) C(9) 3.5207 no 4_655
H(5) C(10) 3.5803 no 4_655
H(5) C(15) 3.2105 no 2_555
H(5) C(16) 2.7627 no 2_555
H(5) C(17) 3.3575 no 2_555
H(5) H(9) 3.3013 no 4_655
H(5) H(10) 3.4363 no 4_655
H(5) H(14) 3.3949 no 2_555
H(5) H(15) 2.5845 no 2_555
H(5) H(16) 3.5994 no 2_555
H(5) H(17) 3.3908 no 2_555
H(5) H(18) 3.4268 no 2_555
H(6) C(19) 3.4989 no 2_555
H(6) C(20) 2.9905 no 2_555
H(6) H(8) 3.2312 no 1_565
H(6) H(9) 3.5444 no 1_565
H(6) H(9) 3.5847 no 4_655
H(6) H(17) 3.2378 no 2_555
H(6) H(18) 2.2436 no 2_555
H(6) H(21) 3.0192 no 4_665
H(7) C(13) 2.8570 no 2_555
H(7) C(14) 2.8259 no 2_555
H(7) H(11) 3.2814 no 2_555
H(7) H(12) 2.8142 no 2_555
H(7) H(13) 2.7192 no 2_555
H(7) H(14) 3.5497 no 3_555
H(8) O(1) 2.7230 no 4_655
H(8) C(4) 3.4622 no 4_655
H(8) C(20) 3.5853 no 2_545
H(8) C(23) 3.2709 no 4_655
H(8) H(6) 3.2312 no 1_545
H(8) H(13) 3.4740 no 2_555
H(8) H(15) 3.0095 no 3_555
H(8) H(18) 2.7925 no 2_545
H(8) H(20) 3.2613 no 1_546
H(8) H(21) 2.4362 no 4_655
H(9) O(1) 2.7990 no 1_545
H(9) C(4) 3.1118 no 1_545
H(9) C(18) 3.0735 no 1_545
H(9) C(23) 3.1506 no 1_545
H(9) C(23) 3.5589 no 4_655
H(9) H(4) 3.3645 no 4_654
H(9) H(5) 3.3013 no 4_654
H(9) H(6) 3.5444 no 1_545
H(9) H(6) 3.5847 no 4_654
H(9) H(15) 3.0932 no 3_555
H(9) H(18) 3.4769 no 2_545
H(9) H(19) 3.5133 no 2_545
H(9) H(20) 3.5733 no 4_655
H(9) H(21) 3.1535 no 1_545
H(9) H(21) 2.8562 no 4_655
H(10) C(5) 3.4394 no 4_654
H(10) C(13) 3.2032 no 2_554
H(10) C(14) 3.2941 no 2_554
H(10) C(18) 3.4811 no 1_545
H(10) C(21) 3.1972 no 1_545
H(10) C(22) 2.8655 no 1_545
H(10) C(23) 2.9827 no 1_545
H(10) H(4) 2.6749 no 4_654
H(10) H(5) 3.4363 no 4_654
H(10) H(12) 2.9987 no 2_554
H(10) H(13) 3.2075 no 2_554
H(10) H(19) 3.5894 no 1_545
H(10) H(20) 3.1314 no 1_545
H(10) H(21) 3.2776 no 1_545
H(11) N(1) 3.2634 no 2_554
H(11) C(12) 2.9201 no 2_554
H(11) C(13) 2.9664 no 2_554
H(11) C(14) 3.5154 no 2_554
H(11) C(17) 3.4551 no 2_554
H(11) H(2) 3.2468 no 2_554
H(11) H(7) 3.2814 no 2_554
H(11) H(12) 3.1496 no 2_554
H(11) H(14) 3.5966 no 3_555
H(12) C(21) 3.0920 no 2_545
H(12) C(22) 3.3201 no 2_545
H(12) H(7) 2.8142 no 2_554
H(12) H(10) 2.9987 no 2_555
H(12) H(11) 3.1496 no 2_555
H(12) H(19) 2.6166 no 2_545
H(12) H(20) 3.0934 no 2_545
H(13) O(1) 2.7165 no 3_455
H(13) C(2) 3.4685 no 3_455
H(13) C(3) 3.5063 no 3_455
H(13) C(4) 3.4055 no 3_455
H(13) C(5) 3.3570 no 3_455
H(13) C(7) 3.4854 no 2_554
H(13) H(1) 3.5467 no 2_554
H(13) H(4) 2.5434 no 3_455
H(13) H(7) 2.7192 no 2_554
H(13) H(8) 3.4740 no 2_554
H(13) H(10) 3.2075 no 2_555
H(13) H(20) 2.9852 no 2_545
H(14) C(1) 3.5804 no 3_455
H(14) C(2) 3.4002 no 3_455
H(14) C(6) 3.0155 no 3_455
H(14) C(7) 3.1060 no 3_455
H(14) C(8) 3.2581 no 3_455
H(14) C(9) 3.4001 no 3_455
H(14) C(10) 3.3622 no 3_455
H(14) C(11) 3.1480 no 3_455
H(14) H(1) 3.2225 no 3_455
H(14) H(4) 3.5216 no 3_455
H(14) H(5) 3.3949 no 2_554
H(14) H(7) 3.5497 no 3_455
H(14) H(11) 3.5966 no 3_455
H(15) C(4) 3.3807 no 2_555
H(15) C(5) 3.5084 no 2_554
H(15) C(8) 3.0028 no 3_455
H(15) C(9) 3.0408 no 3_455
H(15) C(18) 3.1196 no 2_555
H(15) C(22) 3.5923 no 2_555
H(15) C(23) 2.9111 no 2_555
H(15) H(5) 2.5845 no 2_554
H(15) H(8) 3.0095 no 3_455
H(15) H(9) 3.0932 no 3_455
H(15) H(21) 2.8326 no 2_555
H(16) C(18) 2.9705 no 2_555
H(16) C(19) 2.8741 no 2_555
H(16) C(20) 3.2490 no 2_555
H(16) C(23) 3.3937 no 2_555
H(16) H(2) 3.5005 no 2_554
H(16) H(3) 3.1668 no 2_555
H(16) H(5) 3.5994 no 2_554
H(16) H(17) 3.1064 no 2_555
H(17) C(1) 3.5922 no 2_554
H(17) C(20) 3.4646 no 2_555
H(17) C(21) 3.0297 no 2_555
H(17) C(22) 3.4834 no 2_555
H(17) H(2) 2.7561 no 2_554
H(17) H(5) 3.3908 no 2_554
H(17) H(6) 3.2378 no 2_554
H(17) H(16) 3.1064 no 2_554
H(17) H(19) 2.9632 no 2_555
H(18) C(2) 3.3903 no 2_554
H(18) C(5) 3.0658 no 2_554
H(18) C(8) 3.0015 no 2_564
H(18) C(9) 3.3999 no 2_564
H(18) H(5) 3.4268 no 2_554
H(18) H(6) 2.2436 no 2_554
H(18) H(8) 2.7925 no 2_564
H(18) H(9) 3.4769 no 2_564
H(18) H(19) 3.4196 no 2_555
H(18) H(20) 3.3900 no 2_555
H(19) C(6) 3.5484 no 2_564
H(19) C(7) 3.4219 no 2_564
H(19) C(8) 3.2487 no 2_564
H(19) C(9) 3.1300 no 2_564
H(19) C(10) 3.2211 no 2_564
H(19) C(11) 3.4524 no 2_564
H(19) C(13) 3.5385 no 2_564
H(19) C(19) 3.0960 no 2_554
H(19) C(20) 3.3970 no 2_554
H(19) H(9) 3.5133 no 2_564
H(19) H(10) 3.5894 no 1_565
H(19) H(12) 2.6166 no 2_564
H(19) H(17) 2.9632 no 2_554
H(19) H(18) 3.4196 no 2_554
H(20) O(1) 2.6507 no 4_664
H(20) H(4) 3.2555 no 4_664
H(20) H(8) 3.2613 no 1_564
H(20) H(9) 3.5733 no 4_654
H(20) H(10) 3.1314 no 1_565
H(20) H(12) 3.0934 no 2_564
H(20) H(13) 2.9852 no 2_564
H(20) H(18) 3.3900 no 2_554
H(21) O(1) 3.4223 no 4_664
H(21) C(5) 3.5061 no 4_664
H(21) C(8) 3.1084 no 4_654
H(21) C(9) 3.2998 no 4_654
H(21) H(4) 3.1093 no 4_664
H(21) H(6) 3.0192 no 4_664
H(21) H(8) 2.4362 no 4_654
H(21) H(9) 3.1535 no 1_565
H(21) H(9) 2.8562 no 4_654
H(21) H(10) 3.2776 no 1_565
H(21) H(15) 2.8326 no 2_554

loop_
_geom_torsion_atom_site_label_1
_geom_torsion_atom_site_label_2
_geom_torsion_atom_site_label_3
_geom_torsion_atom_site_label_4
_geom_torsion
_geom_torsion_publ_flag
C(1) N(1) C(6) C(7) 54.5(6) no
C(1) N(1) C(6) C(11) -126.2(4) no
C(6) N(1) C(1) C(2) 92.6(5) no
C(1) N(1) C(12) C(13) -153.1(4) no
C(1) N(1) C(12) C(17) 27.3(7) no
C(12) N(1) C(1) C(2) -102.1(5) no
C(6) N(1) C(12) C(13) 11.6(7) no
C(6) N(1) C(12) C(17) -168.0(4) no
C(12) N(1) C(6) C(7) -110.9(5) no
C(12) N(1) C(6) C(11) 68.4(6) no
N(1) C(1) C(2) C(3) 13.0(7) no
N(1) C(1) C(2) C(5) -169.0(4) no
C(1) C(2) C(3) C(4) 178.8(4) no
C(5) C(2) C(3) C(4) 1.1(8) no
C(2) C(3) C(4) O(1) 39.3(8) no
C(2) C(3) C(4) C(18) -139.4(5) no
O(1) C(4) C(18) C(19) -155.8(5) no
O(1) C(4) C(18) C(23) 22.1(7) no
C(3) C(4) C(18) C(19) 22.9(7) no
C(3) C(4) C(18) C(23) -159.2(4) no
N(1) C(6) C(7) C(8) -177.5(4) no
N(1) C(6) C(11) C(10) -179.5(4) no
C(7) C(6) C(11) C(10) -0.2(7) no
C(11) C(6) C(7) C(8) 3.2(7) no
C(6) C(7) C(8) C(9) -4.0(8) no
C(7) C(8) C(9) C(10) 1.6(8) no
C(8) C(9) C(10) C(11) 1.4(8) no
C(9) C(10) C(11) C(6) -2.2(7) no
N(1) C(12) C(13) C(14) 178.8(4) no
N(1) C(12) C(17) C(16) -178.2(4) no
C(13) C(12) C(17) C(16) 2.2(7) no
C(17) C(12) C(13) C(14) -1.6(7) no
C(12) C(13) C(14) C(15) -0.1(7) no
C(13) C(14) C(15) C(16) 1.3(8) no
C(14) C(15) C(16) C(17) -0.7(8) no
C(15) C(16) C(17) C(12) -1.0(8) no
C(4) C(18) C(19) C(20) 176.6(5) no
C(4) C(18) C(23) C(22) -179.0(5) no
C(19) C(18) C(23) C(22) -1.1(8) no
C(23) C(18) C(19) C(20) -1.3(8) no
C(18) C(19) C(20) C(21) 1.7(8) no
C(19) C(20) C(21) C(22) 0.4(8) no
C(20) C(21) C(22) C(23) -2.8(8) no
C(21) C(22) C(23) C(18) 3.1(8) no
